data_2215277
loop_
_publ_author_name
'Yow-Fu Tsai'
'Jen-Ta Yang'
'Jhy-Der Chen'
'Chia-Her Lin'

_publ_section_title
;
 Phenyl
 2,3,4-tri-<i>O</i>-acetyl-1-thio-\a-<small>L</small>-rhamnopyranoside:
 a glycosyl donor
;
_journal_coeditor_code TK2174
_journal_issue 9
_journal_name_full 'Acta Crystallographica Section E'
_journal_page_first o3772
_journal_page_last o3772
_journal_paper_doi 10.1107/S1600536807038974
_journal_volume 63
_journal_year 2007
_chemical_formula_iupac 'C18 H22 O7 S'
_chemical_formula_moiety 'C18 H22 O7 S'
_chemical_formula_sum 'C18 H22 O7 S'
_chemical_formula_weight 382.42
_chemical_name_systematic
;
Phenyl 2,3,4-tri-<i>O</i>-acetyl-1-thio-\a-L-rhamnopyranoside
;
_space_group_IT_number 4
_symmetry_cell_setting monoclinic
_symmetry_space_group_name_Hall 'P 2yb'
_symmetry_space_group_name_H-M 'P 1 21 1'
_atom_sites_solution_hydrogens geom
_atom_sites_solution_primary direct
_atom_sites_solution_secondary difmap
_audit_creation_method SHELXL97
_cell_angle_alpha 90
_cell_angle_beta 108.336(8)
_cell_angle_gamma 90
_cell_formula_units_Z 2
_cell_length_a 9.3919(11)
_cell_length_b 11.6665(13)
_cell_length_c 9.5762(9)
_cell_measurement_reflns_used 29
_cell_measurement_temperature 295(2)
_cell_measurement_theta_max 12.4
_cell_measurement_theta_min 6.0
_cell_volume 996.00(19)
_computing_cell_refinement XSCANS
_computing_data_collection 'XSCANS (Siemens, 1995)'
_computing_data_reduction 'SHELXTL (Bruker, 1997)'
_computing_molecular_graphics SHELXTL
_computing_publication_material SHELXTL
_computing_structure_refinement 'SHELXL97 (Sheldrick, 1997)'
_computing_structure_solution 'SHELXS97 (Sheldrick, 1990)'
_diffrn_ambient_temperature 295(2)
_diffrn_measured_fraction_theta_full 0.989
_diffrn_measured_fraction_theta_max 0.989
_diffrn_measurement_device_type 'Bruker P4'
_diffrn_measurement_method \w
_diffrn_radiation_monochromator graphite
_diffrn_radiation_source 'fine-focus sealed tube'
_diffrn_radiation_type MoK\a
_diffrn_radiation_wavelength 0.71073
_diffrn_reflns_av_R_equivalents 0.016
_diffrn_reflns_av_sigmaI/netI 0.024
_diffrn_reflns_limit_h_max 1
_diffrn_reflns_limit_h_min -11
_diffrn_reflns_limit_k_max 1
_diffrn_reflns_limit_k_min -13
_diffrn_reflns_limit_l_max 11
_diffrn_reflns_limit_l_min -11
_diffrn_reflns_number 2399
_diffrn_reflns_theta_full 25.0
_diffrn_reflns_theta_max 25.0
_diffrn_reflns_theta_min 2.2
_diffrn_standards_decay_% 0
_diffrn_standards_interval_count 97
_diffrn_standards_number 3
_exptl_absorpt_coefficient_mu 0.197
_exptl_absorpt_correction_T_max 1.000
_exptl_absorpt_correction_T_min 0.906
_exptl_absorpt_correction_type empirical
_exptl_absorpt_process_details '(North <i>et al.</i>,  1968)'
_exptl_crystal_colour colourless
_exptl_crystal_density_diffrn 1.275
_exptl_crystal_density_method 'not measured'
_exptl_crystal_description plate
_exptl_crystal_F_000 404
_exptl_crystal_size_max 0.8
_exptl_crystal_size_mid 0.8
_exptl_crystal_size_min 0.2
_refine_diff_density_max 0.15
_refine_diff_density_min -0.15
_refine_ls_abs_structure_details 'Flack (1983), with how many Friedel pairs?'
_refine_ls_abs_structure_Flack 0.15(11)
_refine_ls_extinction_coef 0.071(5)
_refine_ls_extinction_expression Fc^*^=kFc[1+0.001xFc^2^\l^3^/sin(2\q)]^-1/4^
_refine_ls_extinction_method 'SHELXL97 (Sheldrick, 1997)'
_refine_ls_goodness_of_fit_ref 1.06
_refine_ls_hydrogen_treatment constr
_refine_ls_matrix_type full
_refine_ls_number_parameters 236
_refine_ls_number_reflns 2014
_refine_ls_number_restraints 1
_refine_ls_restrained_S_all 1.06
_refine_ls_R_factor_all 0.043
_refine_ls_R_factor_gt 0.035
_refine_ls_shift/su_max 0.000
_refine_ls_shift/su_mean 0.000
_refine_ls_structure_factor_coef Fsqd
_refine_ls_weighting_details 'calc w = 1/[\s^2^(Fo^2^)+(0.0528P)^2^+0.0914P] where P=(Fo^2^+2Fc^2^)/3'
_refine_ls_weighting_scheme calc
_refine_ls_wR_factor_gt 0.089
_refine_ls_wR_factor_ref 0.095
_reflns_number_gt 1726
_reflns_number_total 2014
_reflns_threshold_expression I>2\s(I)
_cod_data_source_file tk2174.cif
_cod_data_source_block I
_cod_original_sg_symbol_H-M 'P 21'
_cod_database_code 2215277
_cod_database_fobs_code 2215277

loop_
_symmetry_equiv_pos_as_xyz
'x, y, z'
'-x, y+1/2, -z'

loop_
_atom_site_type_symbol
_atom_site_label
_atom_site_fract_x
_atom_site_fract_y
_atom_site_fract_z
_atom_site_U_iso_or_equiv
_atom_site_adp_type
_atom_site_calc_flag
_atom_site_refinement_flags
_atom_site_occupancy
S S 0.71622(9) 0.58066(11) 0.27509(10) 0.0893(4) Uani d . 1
O O1 0.9073(2) 0.5858(2) 0.1105(2) 0.0684(6) Uani d . 1
O O2 1.1033(3) 0.3275(2) 0.2803(3) 0.0776(6) Uani d . 1
O O3 1.3394(4) 0.3395(3) 0.2778(5) 0.1269(12) Uani d . 1
O O4 1.2028(2) 0.4910(2) 0.5112(2) 0.0700(6) Uani d . 1
O O5 1.0905(4) 0.4401(4) 0.6729(3) 0.1258(13) Uani d . 1
O O6 1.1337(2) 0.6904(2) 0.3493(2) 0.0647(6) Uani d . 1
O O7 1.1768(3) 0.7723(3) 0.5708(3) 0.1008(9) Uani d . 1
C C1 0.9412(4) 0.4654(4) 0.1286(3) 0.0732(9) Uani d . 1
H H1A 0.8576 0.4255 0.1481 0.088 Uiso calc R 1
C C2 1.0808(4) 0.4495(3) 0.2584(3) 0.0651(8) Uani d . 1
H H2A 1.1672 0.4845 0.2384 0.078 Uiso calc R 1
C C3 1.0615(3) 0.4993(3) 0.3959(3) 0.0615(8) Uani d . 1
H H3A 0.9853 0.4555 0.4234 0.074 Uiso calc R 1
C C4 1.0142(3) 0.6235(3) 0.3728(3) 0.0607(8) Uani d . 1
H H4A 0.9894 0.6525 0.4584 0.073 Uiso calc R 1
C C5 0.8789(3) 0.6376(3) 0.2326(3) 0.0661(8) Uani d . 1
H H5A 0.8627 0.7197 0.2123 0.079 Uiso calc R 1
C C6 0.9561(5) 0.4222(5) -0.0152(4) 0.1013(14) Uani d . 1
H H6A 0.8632 0.4338 -0.0926 0.152 Uiso calc R 1
H H6B 0.9799 0.3420 -0.0068 0.152 Uiso calc R 1
H H6C 1.0347 0.4635 -0.0375 0.152 Uiso calc R 1
C C7 1.2363(5) 0.2831(4) 0.2874(4) 0.0862(11) Uani d . 1
C C8 1.2399(7) 0.1577(4) 0.3079(6) 0.1234(18) Uani d . 1
H H8A 1.3371 0.1291 0.3126 0.185 Uiso calc R 1
H H8B 1.1650 0.1228 0.2267 0.185 Uiso calc R 1
H H8C 1.2199 0.1397 0.3978 0.185 Uiso calc R 1
C C9 1.2027(4) 0.4579(4) 0.6445(4) 0.0773(9) Uani d . 1
C C10 1.3577(5) 0.4463(5) 0.7456(4) 0.1005(13) Uani d . 1
H H10A 1.3550 0.4221 0.8406 0.151 Uiso calc R 1
H H10B 1.4080 0.5189 0.7546 0.151 Uiso calc R 1
H H10C 1.4107 0.3904 0.7073 0.151 Uiso calc R 1
C C11 1.2070(4) 0.7624(3) 0.4583(3) 0.0685(8) Uani d . 1
C C12 1.3237(5) 0.8277(5) 0.4201(5) 0.1000(13) Uani d . 1
H H12A 1.3734 0.8781 0.4997 0.150 Uiso calc R 1
H H12B 1.2784 0.8719 0.3328 0.150 Uiso calc R 1
H H12C 1.3955 0.7756 0.4028 0.150 Uiso calc R 1
C C13 0.5623(3) 0.6339(3) 0.1330(3) 0.0634(8) Uani d . 1
C C14 0.4234(3) 0.6131(4) 0.1486(4) 0.0804(10) Uani d . 1
H H14A 0.4167 0.5725 0.2299 0.096 Uiso calc R 1
C C15 0.2955(4) 0.6515(4) 0.0456(5) 0.0940(13) Uani d . 1
H H15A 0.2029 0.6381 0.0588 0.113 Uiso calc R 1
C C16 0.3018(4) 0.7092(4) -0.0761(4) 0.0826(10) Uani d . 1
H H16A 0.2141 0.7330 -0.1470 0.099 Uiso calc R 1
C C17 0.4385(4) 0.7316(3) -0.0930(4) 0.0762(9) Uani d . 1
H H17A 0.4438 0.7725 -0.1746 0.091 Uiso calc R 1
C C18 0.5683(3) 0.6936(4) 0.0104(3) 0.0752(9) Uani d . 1
H H18A 0.6607 0.7084 -0.0025 0.090 Uiso calc R 1

loop_
_atom_site_aniso_label
_atom_site_aniso_U_11
_atom_site_aniso_U_22
_atom_site_aniso_U_33
_atom_site_aniso_U_12
_atom_site_aniso_U_13
_atom_site_aniso_U_23
S 0.0608(4) 0.1375(10) 0.0750(5) 0.0014(6) 0.0291(4) 0.0332(6)
O1 0.0708(11) 0.0835(16) 0.0546(11) -0.0044(12) 0.0251(9) 0.0021(11)
O2 0.0880(15) 0.0677(16) 0.0893(15) -0.0044(13) 0.0454(13) -0.0008(13)
O3 0.109(2) 0.112(3) 0.187(3) 0.026(2) 0.086(2) 0.017(3)
O4 0.0659(12) 0.0861(17) 0.0605(12) 0.0013(12) 0.0233(10) 0.0060(12)
O5 0.119(2) 0.196(4) 0.0671(14) -0.034(3) 0.0365(15) 0.014(2)
O6 0.0648(12) 0.0733(14) 0.0601(11) -0.0079(11) 0.0253(10) -0.0048(11)
O7 0.1001(18) 0.133(3) 0.0669(13) -0.0129(18) 0.0227(13) -0.0250(16)
C1 0.079(2) 0.078(2) 0.0663(18) -0.0140(18) 0.0280(16) -0.0045(18)
C2 0.0703(18) 0.066(2) 0.0684(17) -0.0064(16) 0.0353(15) -0.0024(16)
C3 0.0561(16) 0.075(2) 0.0580(15) -0.0048(16) 0.0242(13) 0.0023(15)
C4 0.0561(15) 0.077(2) 0.0561(15) -0.0040(15) 0.0273(13) -0.0025(14)
C5 0.0604(15) 0.083(2) 0.0590(16) 0.0003(17) 0.0252(13) 0.0051(16)
C6 0.131(4) 0.107(3) 0.0647(19) -0.003(3) 0.028(2) -0.013(2)
C7 0.114(3) 0.077(3) 0.084(2) 0.009(2) 0.055(2) -0.001(2)
C8 0.185(5) 0.084(3) 0.126(4) 0.026(3) 0.084(4) 0.008(3)
C9 0.094(2) 0.078(2) 0.0596(18) -0.005(2) 0.0231(18) 0.0009(17)
C10 0.116(3) 0.094(3) 0.076(2) 0.013(3) 0.009(2) 0.004(2)
C11 0.0626(17) 0.072(2) 0.0609(17) 0.0046(16) 0.0051(14) 0.0010(17)
C12 0.098(3) 0.097(3) 0.098(3) -0.032(3) 0.020(2) -0.001(3)
C13 0.0618(15) 0.0681(19) 0.0667(17) -0.0021(16) 0.0294(14) 0.0037(16)
C14 0.0677(18) 0.091(3) 0.090(2) 0.0028(19) 0.0366(17) 0.024(2)
C15 0.0639(19) 0.118(4) 0.107(3) 0.006(2) 0.0362(19) 0.027(3)
C16 0.069(2) 0.087(3) 0.092(2) 0.014(2) 0.0260(17) 0.011(2)
C17 0.080(2) 0.082(2) 0.0682(18) 0.0037(19) 0.0257(16) 0.0099(18)
C18 0.0639(17) 0.098(3) 0.0676(18) -0.0056(19) 0.0264(15) 0.0052(19)

loop_
_atom_type_symbol
_atom_type_description
_atom_type_scat_dispersion_real
_atom_type_scat_dispersion_imag
_atom_type_scat_source
C C 0.0033 0.0016 'International Tables Vol C Tables 4.2.6.8 and 6.1.1.4'
H H 0.0000 0.0000 'International Tables Vol C Tables 4.2.6.8 and 6.1.1.4'
O O 0.0106 0.0060 'International Tables Vol C Tables 4.2.6.8 and 6.1.1.4'
S S 0.1246 0.1234 'International Tables Vol C Tables 4.2.6.8 and 6.1.1.4'

loop_
_geom_angle_atom_site_label_1
_geom_angle_atom_site_label_2
_geom_angle_atom_site_label_3
_geom_angle
C13 S C5 103.93(15)
C5 O1 C1 114.2(2)
C7 O2 C2 118.8(3)
C9 O4 C3 118.4(3)
C11 O6 C4 116.7(2)
O1 C1 C2 108.7(3)
O1 C1 C6 107.2(3)
C2 C1 C6 113.8(3)
O1 C1 H1A 109.0
C2 C1 H1A 109.0
C6 C1 H1A 109.0
O2 C2 C3 107.8(3)
O2 C2 C1 106.9(3)
C3 C2 C1 111.2(3)
O2 C2 H2A 110.3
C3 C2 H2A 110.3
C1 C2 H2A 110.3
O4 C3 C2 108.1(2)
O4 C3 C4 109.6(3)
C2 C3 C4 110.7(3)
O4 C3 H3A 109.5
C2 C3 H3A 109.5
C4 C3 H3A 109.5
O6 C4 C3 109.5(2)
O6 C4 C5 106.0(2)
C3 C4 C5 110.7(3)
O6 C4 H4A 110.2
C3 C4 H4A 110.2
C5 C4 H4A 110.2
O1 C5 C4 110.9(2)
O1 C5 S 114.7(2)
C4 C5 S 106.6(2)
O1 C5 H5A 108.1
C4 C5 H5A 108.1
S C5 H5A 108.1
C1 C6 H6A 109.5
C1 C6 H6B 109.5
H6A C6 H6B 109.5
C1 C6 H6C 109.5
H6A C6 H6C 109.5
H6B C6 H6C 109.5
O3 C7 O2 123.4(4)
O3 C7 C8 124.7(5)
O2 C7 C8 111.9(4)
C7 C8 H8A 109.5
C7 C8 H8B 109.5
H8A C8 H8B 109.5
C7 C8 H8C 109.5
H8A C8 H8C 109.5
H8B C8 H8C 109.5
O5 C9 O4 122.5(3)
O5 C9 C10 126.6(4)
O4 C9 C10 110.8(3)
C9 C10 H10A 109.5
C9 C10 H10B 109.5
H10A C10 H10B 109.5
C9 C10 H10C 109.5
H10A C10 H10C 109.5
H10B C10 H10C 109.5
O7 C11 O6 123.1(3)
O7 C11 C12 125.2(4)
O6 C11 C12 111.6(3)
C11 C12 H12A 109.5
C11 C12 H12B 109.5
H12A C12 H12B 109.5
C11 C12 H12C 109.5
H12A C12 H12C 109.5
H12B C12 H12C 109.5
C18 C13 C14 118.2(3)
C18 C13 S 126.4(2)
C14 C13 S 115.4(2)
C15 C14 C13 120.6(3)
C15 C14 H14A 119.7
C13 C14 H14A 119.7
C16 C15 C14 120.9(3)
C16 C15 H15A 119.5
C14 C15 H15A 119.5
C15 C16 C17 119.4(3)
C15 C16 H16A 120.3
C17 C16 H16A 120.3
C16 C17 C18 120.2(3)
C16 C17 H17A 119.9
C18 C17 H17A 119.9
C17 C18 C13 120.6(3)
C17 C18 H18A 119.7
C13 C18 H18A 119.7

loop_
_geom_bond_atom_site_label_1
_geom_bond_atom_site_label_2
_geom_bond_distance
S C13 1.758(3)
S C5 1.826(3)
O1 C5 1.414(4)
O1 C1 1.439(5)
O2 C7 1.333(5)
O2 C2 1.445(4)
O3 C7 1.198(5)
O4 C9 1.334(4)
O4 C3 1.439(4)
O5 C9 1.186(5)
O6 C11 1.348(4)
O6 C4 1.442(4)
O7 C11 1.202(4)
C1 C2 1.508(5)
C1 C6 1.513(5)
C1 H1A 0.9800
C2 C3 1.502(4)
C2 H2A 0.9800
C3 C4 1.511(5)
C3 H3A 0.9800
C4 C5 1.540(4)
C4 H4A 0.9800
C5 H5A 0.9800
C6 H6A 0.9600
C6 H6B 0.9600
C6 H6C 0.9600
C7 C8 1.475(7)
C8 H8A 0.9600
C8 H8B 0.9600
C8 H8C 0.9600
C9 C10 1.479(5)
C10 H10A 0.9600
C10 H10B 0.9600
C10 H10C 0.9600
C11 C12 1.473(5)
C12 H12A 0.9600
C12 H12B 0.9600
C12 H12C 0.9600
C13 C18 1.381(5)
C13 C14 1.381(4)
C14 C15 1.368(5)
C14 H14A 0.9300
C15 C16 1.363(6)
C15 H15A 0.9300
C16 C17 1.369(5)
C16 H16A 0.9300
C17 C18 1.380(5)
C17 H17A 0.9300
C18 H18A 0.9300

loop_
_cod_related_entry_id
_cod_related_entry_database
_cod_related_entry_code
1 ChemSpider 9363313
